data_7210416
loop_
_publ_author_name
'Thu\'ery, Pierre'

_publ_section_title
;
 Uranyl--3d block metal ion heterometallic carboxylate complexes including
 additional chelating nitrogen donors
;
_journal_issue 33
_journal_name_full CrystEngComm
_journal_page_first 6533
_journal_paper_doi 10.1039/c3ce40941d
_journal_volume 15
_journal_year 2013
_chemical_formula_sum 'C32 H28 N4 Ni O19 U2'
_chemical_formula_weight 1307.35
_space_group_IT_number 2
_symmetry_cell_setting triclinic
_symmetry_space_group_name_Hall '-P 1'
_symmetry_space_group_name_H-M 'P -1'
_atom_sites_solution_hydrogens geom
_atom_sites_solution_primary direct
_atom_sites_solution_secondary difmap
_audit_creation_method SHELXL-97
_cell_angle_alpha 86.772(5)
_cell_angle_beta 79.231(5)
_cell_angle_gamma 63.746(4)
_cell_formula_units_Z 2
_cell_length_a 11.7697(8)
_cell_length_b 12.6971(10)
_cell_length_c 15.9821(7)
_cell_measurement_reflns_used 115848
_cell_measurement_temperature 150(2)
_cell_measurement_theta_max 28.70
_cell_measurement_theta_min 2.18
_cell_volume 2103.3(3)
_computing_cell_refinement 'HKL2000 (Otwinowski & Minor, 1997)'
_computing_data_collection 'COLLECT (Nonius, 1998)'
_computing_data_reduction 'HKL2000 (Otwinowski & Minor, 1997)'
_computing_molecular_graphics 'SHELXTL (Sheldrick, 2008)'
_computing_publication_material 'SHELXTL (Sheldrick, 2008); PLATON (Spek, 2003)'
_computing_structure_refinement 'SHELXL-97 (Sheldrick, 2008)'
_computing_structure_solution 'SHELXS-97 (Sheldrick, 2008)'
_diffrn_ambient_temperature 150(2)
_diffrn_measured_fraction_theta_full 0.997
_diffrn_measured_fraction_theta_max 0.997
_diffrn_measurement_device_type 'Nonius Kappa-CCD area-detector diffractometer'
_diffrn_measurement_method '2 \f and 13 \w scans with 2\% steps (764 frames)'
_diffrn_radiation_monochromator graphite
_diffrn_radiation_source 'fine-focus sealed tube'
_diffrn_radiation_type MoK\a
_diffrn_radiation_wavelength 0.71073
_diffrn_reflns_av_R_equivalents 0.0773
_diffrn_reflns_av_unetI/netI 0.0972
_diffrn_reflns_limit_h_max 15
_diffrn_reflns_limit_h_min -15
_diffrn_reflns_limit_k_max 16
_diffrn_reflns_limit_k_min -17
_diffrn_reflns_limit_l_max 21
_diffrn_reflns_limit_l_min -21
_diffrn_reflns_number 115848
_diffrn_reflns_theta_full 28.70
_diffrn_reflns_theta_max 28.70
_diffrn_reflns_theta_min 2.18
_diffrn_standards_decay_% 0
_diffrn_standards_interval_time 0
_diffrn_standards_number 0
_exptl_absorpt_coefficient_mu 8.201
_exptl_absorpt_correction_T_max 0.563
_exptl_absorpt_correction_T_min 0.255
_exptl_absorpt_correction_type multi-scan
_exptl_absorpt_process_details 'SCALEPACK (Otwinowski & Minor, 1997)'
_exptl_crystal_colour 'translucent light yellow'
_exptl_crystal_density_diffrn 2.064
_exptl_crystal_density_method 'not measured'
_exptl_crystal_description platelet
_exptl_crystal_F_000 1224
_exptl_crystal_size_max 0.20
_exptl_crystal_size_mid 0.15
_exptl_crystal_size_min 0.07
_refine_diff_density_max 1.804
_refine_diff_density_min -1.809
_refine_diff_density_rms 0.158
_refine_ls_extinction_method none
_refine_ls_goodness_of_fit_ref 0.915
_refine_ls_hydrogen_treatment constr
_refine_ls_matrix_type full
_refine_ls_number_parameters 551
_refine_ls_number_reflns 10823
_refine_ls_number_restraints 132
_refine_ls_restrained_S_all 0.915
_refine_ls_R_factor_all 0.0720
_refine_ls_R_factor_gt 0.0393
_refine_ls_shift/su_max 0.001
_refine_ls_shift/su_mean 0.000
_refine_ls_structure_factor_coef Fsqd
_refine_ls_weighting_details 'calc w=1/[\s^2^(Fo^2^)+(0.0356P)^2^] where P=(Fo^2^+2Fc^2^)/3'
_refine_ls_weighting_scheme calc
_refine_ls_wR_factor_gt 0.0874
_refine_ls_wR_factor_ref 0.0944
_reflns_number_gt 7002
_reflns_number_total 10823
_reflns_threshold_expression >2sigma(I)
_cod_data_source_file c3ce40941d.txt
_cod_data_source_block 6
_cod_original_cell_volume 2103.3(2)
_cod_database_code 7210416

loop_
_symmetry_equiv_pos_as_xyz
'x, y, z'
'-x, -y, -z'

loop_
_atom_site_label
_atom_site_type_symbol
_atom_site_fract_x
_atom_site_fract_y
_atom_site_fract_z
_atom_site_U_iso_or_equiv
_atom_site_adp_type
_atom_site_occupancy
_atom_site_symmetry_multiplicity
_atom_site_calc_flag
_atom_site_refinement_flags
U1 U 0.97534(2) 0.11244(2) 0.357122(12) 0.04292(8) Uani 1 1 d .
U2 U 0.86734(2) 0.04694(2) 0.158567(12) 0.03996(8) Uani 1 1 d .
Ni Ni 1.26137(7) 0.37515(6) 0.24183(5) 0.04063(18) Uani 1 1 d .
O1 O 0.8571(4) 0.2573(4) 0.3898(3) 0.0502(11) Uani 1 1 d .
O2 O 1.0938(4) -0.0307(4) 0.3283(3) 0.0556(12) Uani 1 1 d .
O3 O 0.7245(4) 0.1783(3) 0.1512(2) 0.0442(10) Uani 1 1 d .
O4 O 1.0095(4) -0.0828(4) 0.1636(3) 0.0500(11) Uani 1 1 d .
O5 O 1.1144(5) 0.1976(4) 0.2909(3) 0.0586(12) Uani 1 1 d .
O6 O 1.1401(4) 0.3227(3) 0.1949(2) 0.0421(10) Uani 1 1 d .
O7 O 0.9691(4) 0.1101(3) 0.0400(2) 0.0403(9) Uani 1 1 d .
O8 O 1.1619(4) 0.0491(4) -0.0434(2) 0.0451(10) Uani 1 1 d .
O9A O 1.0311(7) 0.3630(6) 0.0121(5) 0.0692(15) Uani 0.696(5) 1 d PU
O10A O 0.9061(8) 0.5112(6) 0.1093(5) 0.0688(15) Uani 0.696(5) 1 d PDU
H10A H 0.9360 0.5493 0.0632 0.083 Uiso 0.696(5) 1 d PR
O9B O 0.8361(16) 0.4522(13) 0.2491(11) 0.0682(18) Uani 0.304(5) 1 d PU
O10B O 0.7900(17) 0.5413(12) 0.1371(10) 0.0707(19) Uani 0.304(5) 1 d PDU
H10B H 0.7138 0.5776 0.1651 0.085 Uiso 0.304(5) 1 d PR
O11 O 0.9655(4) 0.1525(4) 0.2113(2) 0.0529(12) Uani 1 1 d .
O12 O 0.7340(4) -0.0418(4) 0.2243(2) 0.0488(11) Uani 1 1 d .
O13 O 0.5872(4) -0.0446(4) 0.3327(2) 0.0554(12) Uani 1 1 d .
O14 O 0.8734(4) 0.0523(3) 0.4773(2) 0.0392(9) Uani 1 1 d .
O15 O 0.8985(4) -0.1150(3) 0.5407(2) 0.0433(10) Uani 1 1 d .
O16 O 0.5689(4) 0.0769(4) 0.5384(2) 0.0522(11) Uani 1 1 d .
H16 H 0.4993 0.0670 0.5761 0.063 Uiso 1 1 d R
O17 O 0.4056(4) 0.1905(4) 0.4737(3) 0.0517(11) Uani 1 1 d .
O18 O 0.8262(4) 0.0615(3) 0.3092(2) 0.0418(10) Uani 1 1 d .
O19 O 1.2957(4) 0.2446(3) 0.3326(3) 0.0489(11) Uani 1 1 d .
H19A H 1.2424 0.2032 0.3302 0.059 Uiso 1 1 d R
H19B H 1.3068 0.2331 0.3881 0.059 Uiso 1 1 d R
N1 N 1.4020(5) 0.2603(4) 0.1494(3) 0.0430(12) Uani 1 1 d .
N2 N 1.2539(5) 0.4873(4) 0.1420(3) 0.0467(13) Uani 1 1 d .
N3 N 1.3631(5) 0.4391(4) 0.2999(3) 0.0494(13) Uani 1 1 d .
N4 N 1.1135(5) 0.4965(4) 0.3281(3) 0.0480(13) Uani 1 1 d .
C1 C 1.0987(6) 0.2490(6) 0.2201(4) 0.0448(15) Uani 1 1 d .
C2 C 1.0263(6) 0.2186(5) 0.1646(3) 0.0441(15) Uani 1 1 d D
C3 C 1.1321(5) 0.1384(5) 0.0910(3) 0.0388(13) Uani 1 1 d .
H3A H 1.1792 0.1809 0.0633 0.047 Uiso 1 1 calc R
H3B H 1.1924 0.0698 0.1159 0.047 Uiso 1 1 calc R
C4 C 1.0849(6) 0.0975(5) 0.0241(3) 0.0390(14) Uani 1 1 d .
C5 C 0.9252(8) 0.3269(6) 0.1346(5) 0.0688(15) Uani 1 1 d DU
H5A H 0.8698 0.3735 0.1870 0.083 Uiso 0.696(5) 1 d PR
H5B H 0.8740 0.3062 0.1076 0.083 Uiso 0.696(5) 1 d PR
H5C H 0.9597 0.3362 0.0756 0.083 Uiso 0.304(5) 1 d PR
H5D H 0.8533 0.3140 0.1350 0.083 Uiso 0.304(5) 1 d PR
C6A C 0.9580(10) 0.4083(7) 0.0772(6) 0.0655(17) Uani 0.696(5) 1 d PDU
C6B C 0.858(2) 0.4478(8) 0.1728(13) 0.0674(19) Uani 0.304(5) 1 d PDU
C7 C 0.6782(6) -0.0218(5) 0.3026(4) 0.0443(15) Uani 1 1 d .
C8 C 0.7329(6) 0.0290(5) 0.3600(3) 0.0405(14) Uani 1 1 d .
C9 C 0.7994(5) -0.0695(5) 0.4185(3) 0.0370(13) Uani 1 1 d .
H9A H 0.7366 -0.0949 0.4483 0.044 Uiso 1 1 calc R
H9B H 0.8658 -0.1354 0.3831 0.044 Uiso 1 1 calc R
C10 C 0.8601(5) -0.0425(5) 0.4837(4) 0.0388(14) Uani 1 1 d .
C11 C 0.6218(6) 0.1453(5) 0.4038(4) 0.0423(14) Uani 1 1 d .
H11A H 0.6613 0.1874 0.4265 0.051 Uiso 1 1 calc R
H11B H 0.5783 0.1928 0.3595 0.051 Uiso 1 1 calc R
C12 C 0.5214(6) 0.1397(5) 0.4731(4) 0.0435(14) Uani 1 1 d .
C13 C 1.4648(6) 0.1433(5) 0.1556(4) 0.0494(16) Uani 1 1 d .
H13 H 1.4574 0.1116 0.2091 0.059 Uiso 1 1 calc R
C14 C 1.5385(6) 0.0683(6) 0.0884(4) 0.0525(17) Uani 1 1 d .
H14 H 1.5817 -0.0122 0.0957 0.063 Uiso 1 1 calc R
C15 C 1.5466(7) 0.1156(6) 0.0097(5) 0.064(2) Uani 1 1 d .
H15 H 1.5955 0.0668 -0.0377 0.077 Uiso 1 1 calc R
C16 C 1.4837(7) 0.2334(6) 0.0005(5) 0.063(2) Uani 1 1 d .
H16A H 1.4884 0.2659 -0.0529 0.076 Uiso 1 1 calc R
C17 C 1.4125(6) 0.3041(5) 0.0723(4) 0.0443(15) Uani 1 1 d .
C18 C 1.3414(6) 0.4338(5) 0.0690(4) 0.0493(16) Uani 1 1 d .
C19 C 1.3598(6) 0.4991(6) -0.0008(4) 0.0558(18) Uani 1 1 d .
H19 H 1.4155 0.4615 -0.0508 0.067 Uiso 1 1 calc R
C20 C 1.2943(8) 0.6205(7) 0.0050(5) 0.067(2) Uani 1 1 d .
H20 H 1.3093 0.6652 -0.0399 0.081 Uiso 1 1 calc R
C21 C 1.2085(9) 0.6737(7) 0.0760(5) 0.077(2) Uani 1 1 d .
H21 H 1.1625 0.7551 0.0801 0.093 Uiso 1 1 calc R
C22 C 1.1892(8) 0.6027(6) 0.1455(5) 0.068(2) Uani 1 1 d .
H22 H 1.1293 0.6393 0.1942 0.082 Uiso 1 1 calc R
C23 C 1.4893(8) 0.4109(6) 0.2790(5) 0.0614(19) Uani 1 1 d .
H23 H 1.5371 0.3586 0.2331 0.074 Uiso 1 1 calc R
C24 C 1.5514(9) 0.4532(8) 0.3200(6) 0.090(3) Uani 1 1 d .
H24 H 1.6398 0.4282 0.3049 0.108 Uiso 1 1 calc R
C25 C 1.4790(10) 0.5342(11) 0.3846(7) 0.122(4) Uani 1 1 d .
H25 H 1.5179 0.5682 0.4124 0.146 Uiso 1 1 calc R
C26 C 1.3496(10) 0.5662(9) 0.4093(6) 0.108(4) Uani 1 1 d .
H26 H 1.3011 0.6188 0.4549 0.130 Uiso 1 1 calc R
C27 C 1.2932(8) 0.5177(6) 0.3640(4) 0.0617(19) Uani 1 1 d .
C28 C 1.1519(7) 0.5466(6) 0.3826(4) 0.0526(17) Uani 1 1 d .
C29 C 1.0654(8) 0.6197(6) 0.4501(4) 0.062(2) Uani 1 1 d .
H29 H 1.0937 0.6522 0.4877 0.075 Uiso 1 1 calc R
C30 C 0.9371(8) 0.6437(6) 0.4610(4) 0.060(2) Uani 1 1 d .
H30 H 0.8784 0.6918 0.5063 0.072 Uiso 1 1 calc R
C31 C 0.8958(7) 0.5948(6) 0.4033(4) 0.061(2) Uani 1 1 d .
H31 H 0.8098 0.6107 0.4080 0.073 Uiso 1 1 calc R
C32 C 0.9902(6) 0.5216(5) 0.3388(4) 0.0535(17) Uani 1 1 d .
H32 H 0.9646 0.4879 0.3003 0.064 Uiso 1 1 calc R

loop_
_atom_site_aniso_label
_atom_site_aniso_U_11
_atom_site_aniso_U_22
_atom_site_aniso_U_33
_atom_site_aniso_U_23
_atom_site_aniso_U_13
_atom_site_aniso_U_12
U1 0.04001(15) 0.07194(17) 0.02193(11) -0.00107(10) -0.00658(10) -0.02855(13)
U2 0.03331(13) 0.06627(16) 0.01988(11) -0.00230(9) -0.00370(9) -0.02157(11)
Ni 0.0381(4) 0.0481(4) 0.0306(4) -0.0046(3) -0.0064(3) -0.0137(4)
O1 0.048(3) 0.061(3) 0.039(2) 0.006(2) -0.013(2) -0.021(2)
O2 0.034(2) 0.089(3) 0.039(2) -0.022(2) -0.003(2) -0.021(2)
O3 0.038(2) 0.064(3) 0.034(2) 0.0048(19) -0.0110(18) -0.024(2)
O4 0.032(2) 0.068(3) 0.038(2) -0.003(2) -0.0113(19) -0.010(2)
O5 0.065(3) 0.102(3) 0.029(2) 0.013(2) -0.019(2) -0.052(3)
O6 0.036(2) 0.052(2) 0.034(2) -0.0009(18) -0.0084(18) -0.014(2)
O7 0.039(2) 0.063(2) 0.0178(18) -0.0012(17) -0.0028(17) -0.023(2)
O8 0.042(3) 0.070(3) 0.0224(19) -0.0083(18) 0.0020(18) -0.026(2)
O9A 0.073(3) 0.067(3) 0.067(3) 0.004(2) -0.022(3) -0.027(3)
O10A 0.072(3) 0.066(3) 0.068(3) 0.003(2) -0.021(3) -0.027(3)
O9B 0.070(3) 0.066(3) 0.069(3) 0.000(3) -0.023(3) -0.025(3)
O10B 0.072(3) 0.067(3) 0.069(3) 0.000(3) -0.024(3) -0.023(3)
O11 0.052(3) 0.105(3) 0.0194(19) -0.003(2) -0.0030(19) -0.052(3)
O12 0.053(3) 0.073(3) 0.027(2) -0.0044(19) -0.0035(19) -0.034(2)
O13 0.057(3) 0.107(4) 0.023(2) 0.009(2) -0.009(2) -0.055(3)
O14 0.041(2) 0.057(2) 0.0211(18) 0.0011(17) -0.0063(17) -0.023(2)
O15 0.046(3) 0.060(2) 0.030(2) 0.0092(19) -0.0132(19) -0.027(2)
O16 0.040(2) 0.087(3) 0.024(2) 0.009(2) -0.0068(18) -0.023(2)
O17 0.036(3) 0.079(3) 0.036(2) 0.009(2) -0.006(2) -0.022(2)
O18 0.039(2) 0.071(3) 0.0217(18) 0.0010(18) -0.0032(17) -0.031(2)
O19 0.050(3) 0.063(3) 0.043(2) 0.011(2) -0.022(2) -0.030(2)
N1 0.036(3) 0.053(3) 0.034(3) -0.004(2) -0.011(2) -0.012(2)
N2 0.047(3) 0.051(3) 0.034(3) 0.000(2) -0.014(2) -0.011(3)
N3 0.047(3) 0.058(3) 0.038(3) -0.004(2) -0.007(2) -0.018(3)
N4 0.045(3) 0.052(3) 0.037(3) -0.004(2) -0.007(2) -0.012(3)
C1 0.034(3) 0.067(4) 0.026(3) -0.003(3) -0.001(3) -0.017(3)
C2 0.043(4) 0.067(4) 0.026(3) -0.003(3) -0.004(3) -0.028(3)
C3 0.033(3) 0.060(4) 0.023(3) 0.000(2) -0.006(2) -0.020(3)
C4 0.044(4) 0.056(4) 0.020(3) 0.006(2) -0.009(3) -0.024(3)
C5 0.070(3) 0.067(3) 0.069(3) -0.006(2) -0.029(3) -0.022(3)
C6A 0.067(3) 0.065(3) 0.068(3) -0.003(3) -0.027(3) -0.026(3)
C6B 0.070(4) 0.065(3) 0.068(3) 0.000(3) -0.025(3) -0.026(3)
C7 0.043(4) 0.067(4) 0.027(3) -0.002(3) -0.010(3) -0.027(3)
C8 0.034(3) 0.066(4) 0.023(3) 0.002(3) -0.002(2) -0.024(3)
C9 0.031(3) 0.055(3) 0.023(3) -0.002(2) -0.004(2) -0.018(3)
C10 0.027(3) 0.052(4) 0.033(3) -0.008(3) -0.006(2) -0.013(3)
C11 0.036(3) 0.054(3) 0.031(3) 0.008(3) -0.005(3) -0.016(3)
C12 0.043(4) 0.062(4) 0.028(3) -0.003(3) -0.007(3) -0.025(3)
C13 0.033(3) 0.058(4) 0.054(4) -0.008(3) -0.012(3) -0.014(3)
C14 0.035(4) 0.053(4) 0.064(5) -0.007(3) -0.016(3) -0.011(3)
C15 0.055(5) 0.062(5) 0.061(5) -0.018(4) -0.001(4) -0.014(4)
C16 0.061(5) 0.078(5) 0.048(4) -0.011(4) 0.001(4) -0.029(4)
C17 0.032(3) 0.056(4) 0.041(3) -0.007(3) -0.005(3) -0.016(3)
C18 0.044(4) 0.056(4) 0.045(4) 0.002(3) -0.012(3) -0.018(3)
C19 0.044(4) 0.074(5) 0.044(4) 0.008(3) -0.010(3) -0.022(4)
C20 0.071(5) 0.073(5) 0.069(5) 0.026(4) -0.040(4) -0.034(4)
C21 0.089(6) 0.061(5) 0.059(5) -0.002(4) -0.025(5) -0.008(4)
C22 0.074(6) 0.050(4) 0.058(5) -0.007(3) -0.013(4) -0.005(4)
C23 0.061(5) 0.066(4) 0.053(4) 0.004(3) -0.016(4) -0.023(4)
C24 0.068(6) 0.131(8) 0.085(6) -0.021(6) -0.019(5) -0.051(6)
C25 0.077(7) 0.193(11) 0.113(8) -0.053(8) -0.018(6) -0.068(8)
C26 0.082(7) 0.140(8) 0.101(7) -0.074(7) -0.001(6) -0.045(7)
C27 0.067(5) 0.071(5) 0.045(4) -0.012(3) -0.011(4) -0.026(4)
C28 0.064(5) 0.056(4) 0.035(3) 0.001(3) -0.006(3) -0.024(4)
C29 0.093(6) 0.053(4) 0.032(3) -0.014(3) 0.001(4) -0.028(4)
C30 0.066(5) 0.047(4) 0.049(4) 0.002(3) 0.007(4) -0.015(4)
C31 0.052(4) 0.056(4) 0.055(4) -0.002(3) 0.006(4) -0.012(4)
C32 0.040(4) 0.053(4) 0.059(4) -0.014(3) 0.001(3) -0.015(3)

loop_
_atom_type_symbol
_atom_type_description
_atom_type_scat_dispersion_real
_atom_type_scat_dispersion_imag
_atom_type_scat_source
C C 0.0033 0.0016 'International Tables Vol C Tables 4.2.6.8 and 6.1.1.4'
H H 0.0000 0.0000 'International Tables Vol C Tables 4.2.6.8 and 6.1.1.4'
N N 0.0061 0.0033 'International Tables Vol C Tables 4.2.6.8 and 6.1.1.4'
O O 0.0106 0.0060 'International Tables Vol C Tables 4.2.6.8 and 6.1.1.4'
Ni Ni 0.3393 1.1124 'International Tables Vol C Tables 4.2.6.8 and 6.1.1.4'
U U -9.6767 9.6646 'International Tables Vol C Tables 4.2.6.8 and 6.1.1.4'

loop_
_geom_angle_atom_site_label_1
_geom_angle_atom_site_label_2
_geom_angle_atom_site_label_3
_geom_angle
_geom_angle_site_symmetry_3
O2 U1 O1 178.0(2) .
O2 U1 O14 93.46(17) .
O1 U1 O14 85.58(16) .
O2 U1 O11 89.70(18) .
O1 U1 O11 92.18(18) .
O14 U1 O11 141.03(14) .
O2 U1 O18 88.08(18) .
O1 U1 O18 93.39(18) .
O14 U1 O18 73.65(13) .
O11 U1 O18 67.64(13) .
O2 U1 O5 92.47(19) .
O1 U1 O5 87.54(18) .
O14 U1 O5 151.89(14) .
O11 U1 O5 66.40(14) .
O18 U1 O5 134.03(13) .
O2 U1 O15 87.08(18) 2_756
O1 U1 O15 90.98(18) 2_756
O14 U1 O15 80.73(13) 2_756
O11 U1 O15 138.24(13) 2_756
O18 U1 O15 153.57(13) 2_756
O5 U1 O15 72.16(14) 2_756
O4 U2 O3 178.87(17) .
O4 U2 O7 92.00(16) .
O3 U2 O7 86.99(15) .
O4 U2 O18 88.73(17) .
O3 U2 O18 92.38(16) .
O7 U2 O18 140.30(13) .
O4 U2 O12 92.35(18) .
O3 U2 O12 88.32(17) .
O7 U2 O12 153.07(14) .
O18 U2 O12 66.38(13) .
O4 U2 O11 87.94(19) .
O3 U2 O11 92.25(18) .
O7 U2 O11 72.79(13) .
O18 U2 O11 67.57(13) .
O12 U2 O11 133.93(13) .
O4 U2 O8 87.10(18) 2_755
O3 U2 O8 92.20(17) 2_755
O7 U2 O8 78.96(13) 2_755
O18 U2 O8 140.67(13) 2_755
O12 U2 O8 74.74(13) 2_755
O11 U2 O8 151.10(12) 2_755
N1 Ni N4 176.1(2) .
N1 Ni N2 79.50(19) .
N4 Ni N2 97.3(2) .
N1 Ni N3 102.7(2) .
N4 Ni N3 79.4(2) .
N2 Ni N3 91.0(2) .
N1 Ni O6 84.24(18) .
N4 Ni O6 93.69(19) .
N2 Ni O6 90.82(19) .
N3 Ni O6 173.05(18) .
N1 Ni O19 92.32(18) .
N4 Ni O19 91.01(18) .
N2 Ni O19 171.45(18) .
N3 Ni O19 88.33(18) .
O6 Ni O19 90.83(16) .
C1 O5 U1 120.7(4) .
C1 O6 Ni 131.8(4) .
C4 O7 U2 128.2(4) .
C4 O8 U2 129.2(4) 2_755
C6A O10A H10A 99.0 .
C6B O10B H10B 112.6 .
C2 O11 U1 121.6(3) .
C2 O11 U2 128.3(3) .
U1 O11 U2 109.58(16) .
C7 O12 U2 122.8(4) .
C10 O14 U1 126.5(3) .
C10 O15 U1 127.4(4) 2_756
C12 O16 H16 107.9 .
C8 O18 U2 121.9(3) .
C8 O18 U1 127.6(3) .
U2 O18 U1 110.11(14) .
Ni O19 H19A 110.3 .
Ni O19 H19B 140.1 .
H19A O19 H19B 100.2 .
C17 N1 C13 117.3(5) .
C17 N1 Ni 115.5(4) .
C13 N1 Ni 125.9(4) .
C22 N2 C18 118.6(6) .
C22 N2 Ni 126.8(5) .
C18 N2 Ni 113.9(4) .
C23 N3 C27 117.8(6) .
C23 N3 Ni 126.8(5) .
C27 N3 Ni 115.4(5) .
C32 N4 C28 118.4(5) .
C32 N4 Ni 126.7(5) .
C28 N4 Ni 114.8(5) .
O6 C1 O5 123.2(6) .
O6 C1 C2 118.9(5) .
O5 C1 C2 117.9(6) .
O11 C2 C5 108.5(5) .
O11 C2 C1 110.0(5) .
C5 C2 C1 111.0(5) .
O11 C2 C3 108.7(4) .
C5 C2 C3 113.8(5) .
C1 C2 C3 104.8(5) .
C4 C3 C2 115.9(5) .
C4 C3 H3A 108.3 .
C2 C3 H3A 108.3 .
C4 C3 H3B 108.3 .
C2 C3 H3B 108.3 .
H3A C3 H3B 107.4 .
O8 C4 O7 123.0(5) .
O8 C4 C3 118.8(5) .
O7 C4 C3 118.1(5) .
C6B C5 C2 129.7(9) .
C6A C5 C2 121.9(7) .
C6A C5 H5A 106.5 .
C2 C5 H5A 105.7 .
C6A C5 H5B 105.5 .
H5A C5 H5B 107.3 .
C6B C5 H5C 105.0 .
C2 C5 H5C 106.4 .
C2 C5 H5D 108.0 .
H5C C5 H5D 108.2 .
O9A C6A O10A 133.7(8) .
O9A C6A C5 114.5(7) .
O10A C6A C5 111.8(8) .
O9B C6B O10B 115.4(14) .
O9B C6B C5 114.5(14) .
O10B C6B C5 126.8(16) .
O13 C7 O12 123.5(6) .
O13 C7 C8 120.1(5) .
O12 C7 C8 116.4(5) .
O18 C8 C9 109.4(5) .
O18 C8 C7 109.8(4) .
C9 C8 C7 106.0(5) .
O18 C8 C11 106.2(4) .
C9 C8 C11 116.9(4) .
C7 C8 C11 108.6(5) .
C10 C9 C8 117.4(5) .
C10 C9 H9A 108.0 .
C8 C9 H9A 108.0 .
C10 C9 H9B 108.0 .
C8 C9 H9B 108.0 .
H9A C9 H9B 107.2 .
O15 C10 O14 122.8(6) .
O15 C10 C9 118.8(5) .
O14 C10 C9 118.3(5) .
C12 C11 C8 119.7(5) .
C12 C11 H11A 107.4 .
C8 C11 H11A 107.4 .
C12 C11 H11B 107.4 .
C8 C11 H11B 107.4 .
H11A C11 H11B 106.9 .
O17 C12 O16 121.7(5) .
O17 C12 C11 124.8(6) .
O16 C12 C11 113.4(5) .
N1 C13 C14 124.0(6) .
N1 C13 H13 118.0 .
C14 C13 H13 118.0 .
C13 C14 C15 117.5(6) .
C13 C14 H14 121.2 .
C15 C14 H14 121.2 .
C16 C15 C14 120.4(6) .
C16 C15 H15 119.8 .
C14 C15 H15 119.8 .
C15 C16 C17 118.6(7) .
C15 C16 H16A 120.7 .
C17 C16 H16A 120.7 .
N1 C17 C16 122.2(6) .
N1 C17 C18 115.1(5) .
C16 C17 C18 122.7(6) .
N2 C18 C19 121.3(6) .
N2 C18 C17 114.6(5) .
C19 C18 C17 124.1(6) .
C20 C19 C18 119.3(6) .
C20 C19 H19 120.4 .
C18 C19 H19 120.4 .
C21 C20 C19 119.8(7) .
C21 C20 H20 120.1 .
C19 C20 H20 120.1 .
C20 C21 C22 119.1(7) .
C20 C21 H21 120.5 .
C22 C21 H21 120.5 .
N2 C22 C21 121.9(7) .
N2 C22 H22 119.0 .
C21 C22 H22 119.0 .
N3 C23 C24 124.5(7) .
N3 C23 H23 117.8 .
C24 C23 H23 117.8 .
C23 C24 C25 117.2(9) .
C23 C24 H24 121.4 .
C25 C24 H24 121.4 .
C24 C25 C26 121.0(9) .
C24 C25 H25 119.5 .
C26 C25 H25 119.5 .
C25 C26 C27 118.1(8) .
C25 C26 H26 121.0 .
C27 C26 H26 121.0 .
N3 C27 C26 121.4(7) .
N3 C27 C28 114.7(6) .
C26 C27 C28 123.9(6) .
N4 C28 C29 121.5(7) .
N4 C28 C27 115.2(5) .
C29 C28 C27 123.3(7) .
C30 C29 C28 119.3(7) .
C30 C29 H29 120.3 .
C28 C29 H29 120.3 .
C29 C30 C31 119.6(6) .
C29 C30 H30 120.2 .
C31 C30 H30 120.2 .
C32 C31 C30 116.5(7) .
C32 C31 H31 121.7 .
C30 C31 H31 121.7 .
N4 C32 C31 124.7(7) .
N4 C32 H32 117.6 .
C31 C32 H32 117.6 .

loop_
_geom_bond_atom_site_label_1
_geom_bond_atom_site_label_2
_geom_bond_distance
_geom_bond_site_symmetry_2
U1 O2 1.753(4) .
U1 O1 1.779(4) .
U1 O14 2.344(3) .
U1 O11 2.371(4) .
U1 O18 2.378(4) .
U1 O5 2.400(4) .
U1 O15 2.414(4) 2_756
U1 U2 3.8881(4) .
U2 O4 1.765(4) .
U2 O3 1.787(4) .
U2 O7 2.346(3) .
U2 O18 2.366(3) .
U2 O12 2.377(4) .
U2 O11 2.387(4) .
U2 O8 2.420(4) 2_755
Ni N1 2.060(5) .
Ni N4 2.067(5) .
Ni N2 2.066(5) .
Ni N3 2.077(6) .
Ni O6 2.083(4) .
Ni O19 2.090(4) .
O5 C1 1.276(7) .
O6 C1 1.251(7) .
O7 C4 1.276(7) .
O8 C4 1.256(6) .
O8 U2 2.420(4) 2_755
O9A C6A 1.203(10) .
O10A C6A 1.264(8) .
O10A H10A 0.9557 .
O9B C6B 1.20(2) .
O10B C6B 1.275(9) .
O10B H10B 0.8513 .
O11 C2 1.426(7) .
O12 C7 1.281(6) .
O13 C7 1.236(7) .
O14 C10 1.277(7) .
O15 C10 1.255(7) .
O15 U1 2.414(4) 2_756
O16 C12 1.329(7) .
O16 H16 0.9732 .
O17 C12 1.222(7) .
O18 C8 1.437(6) .
O19 H19A 0.9870 .
O19 H19B 0.9143 .
N1 C17 1.330(7) .
N1 C13 1.342(7) .
N2 C22 1.317(8) .
N2 C18 1.380(7) .
N3 C23 1.343(9) .
N3 C27 1.340(8) .
N4 C32 1.320(8) .
N4 C28 1.353(9) .
C1 C2 1.508(9) .
C2 C5 1.493(8) .
C2 C3 1.560(7) .
C3 C4 1.505(8) .
C3 H3A 0.9700 .
C3 H3B 0.9700 .
C5 C6B 1.485(9) .
C5 C6A 1.474(8) .
C5 H5A 0.9927 .
C5 H5B 0.9318 .
C5 H5C 0.9774 .
C5 H5D 0.9290 .
C7 C8 1.525(8) .
C8 C9 1.525(8) .
C8 C11 1.564(8) .
C9 C10 1.499(8) .
C9 H9A 0.9700 .
C9 H9B 0.9700 .
C11 C12 1.485(8) .
C11 H11A 0.9700 .
C11 H11B 0.9700 .
C13 C14 1.359(8) .
C13 H13 0.9300 .
C14 C15 1.369(9) .
C14 H14 0.9300 .
C15 C16 1.358(9) .
C15 H15 0.9300 .
C16 C17 1.384(8) .
C16 H16A 0.9300 .
C17 C18 1.484(9) .
C18 C19 1.395(8) .
C19 C20 1.385(9) .
C19 H19 0.9300 .
C20 C21 1.349(10) .
C20 H20 0.9300 .
C21 C22 1.438(10) .
C21 H21 0.9300 .
C22 H22 0.9300 .
C23 C24 1.348(11) .
C23 H23 0.9300 .
C24 C25 1.367(12) .
C24 H24 0.9300 .
C25 C26 1.374(13) .
C25 H25 0.9300 .
C26 C27 1.392(11) .
C26 H26 0.9300 .
C27 C28 1.509(10) .
C28 C29 1.389(8) .
C29 C30 1.380(11) .
C29 H29 0.9300 .
C30 C31 1.404(11) .
C30 H30 0.9300 .
C31 C32 1.388(8) .
C31 H31 0.9300 .
C32 H32 0.9300 .

loop_
_geom_hbond_atom_site_label_D
_geom_hbond_atom_site_label_H
_geom_hbond_atom_site_label_A
_geom_hbond_distance_DH
_geom_hbond_distance_HA
_geom_hbond_distance_DA
_geom_hbond_angle_DHA
_geom_hbond_site_symmetry_A
O10A H10A O9A 0.96 1.70 2.649(10) 170.9 2_765
O16 H16 O13 0.97 1.70 2.635(5) 159.3 2_656
O19 H19A O5 0.99 1.77 2.656(6) 148.0 .
O19 H19B O17 0.91 1.86 2.713(6) 153.5 1_655
